data_2220921
loop_
_publ_author_name
'Maganhi, Stella H.'
'Fill, Taicia Pacheco'
'Rodrigues-Fo, Edson'
'Caracelli, Ignez'
'Zukerman-Schpector, Julio'

_publ_section_title
;
 Preaustinoid A: a meroterpene produced by <i>Penicillium sp</i>.
;
_journal_coeditor_code TK2346
_journal_issue 2
_journal_name_full 'Acta Crystallographica Section E'
_journal_page_first o221
_journal_paper_doi 10.1107/S1600536808043481
_journal_volume 65
_journal_year 2009
_chemical_formula_iupac 'C26 H36 O6'
_chemical_formula_moiety 'C26 H36 O6'
_chemical_formula_sum 'C26 H36 O6'
_chemical_formula_weight 444.55
_chemical_name_common 'Preaustinoid A'
_chemical_name_systematic
;
methyl 15-hydroxy-2,6,6,10,13,15-hexamethyl-17-methylene-7,14,16-
trioxotetracyclo[11.3.1.0^2,11^.0^5,10^]heptadecane-1-carboxylate
;
_space_group_IT_number 19
_symmetry_cell_setting orthorhombic
_symmetry_space_group_name_Hall 'P 2ac 2ab'
_symmetry_space_group_name_H-M 'P 21 21 21'
_atom_sites_solution_hydrogens geom
_atom_sites_solution_primary direct
_atom_sites_solution_secondary difmap
_audit_creation_method SHELXL-97
_cell_angle_alpha 90
_cell_angle_beta 90
_cell_angle_gamma 90
_cell_formula_units_Z 4
_cell_length_a 8.5023(2)
_cell_length_b 13.5405(2)
_cell_length_c 19.7127(4)
_cell_measurement_reflns_used 22936
_cell_measurement_temperature 290(2)
_cell_measurement_theta_max 27.5
_cell_measurement_theta_min 0.998
_cell_volume 2269.43(8)
_computing_cell_refinement 'SAINT (Bruker, 2006)'
_computing_data_collection 'APEX2, COSMO and BIS (Bruker, 2006)'
_computing_data_reduction 'SAINT  (Bruker, 2006)'
_computing_molecular_graphics 'ORTEP-3 (Farrugia, 1997)'
_computing_publication_material 'WinGX (Farrugia, 1999)'
_computing_structure_refinement 'SHELXL97 (Sheldrick, 2008)'
_computing_structure_solution 'SIR97 (Altomare <i>et al.</i>, 1999)'
_diffrn_ambient_temperature 290(2)
_diffrn_measured_fraction_theta_full 0.997
_diffrn_measured_fraction_theta_max 0.997
_diffrn_measurement_device_type 'Bruker APEXII CCD area-detector'
_diffrn_measurement_method '\f and \w'
_diffrn_radiation_monochromator graphite
_diffrn_radiation_source 'fine-focus sealed tube'
_diffrn_radiation_type MoK\a
_diffrn_radiation_wavelength 0.71073
_diffrn_reflns_av_R_equivalents 0.034
_diffrn_reflns_av_sigmaI/netI 0.018
_diffrn_reflns_limit_h_max 9
_diffrn_reflns_limit_h_min -11
_diffrn_reflns_limit_k_max 17
_diffrn_reflns_limit_k_min -17
_diffrn_reflns_limit_l_max 25
_diffrn_reflns_limit_l_min -25
_diffrn_reflns_number 27134
_diffrn_reflns_theta_full 27.5
_diffrn_reflns_theta_max 27.49
_diffrn_reflns_theta_min 1.82
_diffrn_standards_decay_% <1
_diffrn_standards_interval_count 0
_diffrn_standards_number 0
_exptl_absorpt_coefficient_mu 0.091
_exptl_absorpt_correction_type none
_exptl_crystal_colour colorless
_exptl_crystal_density_diffrn 1.301
_exptl_crystal_density_method 'not measured'
_exptl_crystal_description prism
_exptl_crystal_F_000 960
_exptl_crystal_size_max 0.37
_exptl_crystal_size_mid 0.28
_exptl_crystal_size_min 0.11
_refine_diff_density_max 0.22
_refine_diff_density_min -0.13
_refine_ls_abs_structure_details '[\a~D~] = -4.97\% and results in dos Santos & Rodrigues-Fo (2002)'
_refine_ls_extinction_method none
_refine_ls_goodness_of_fit_ref 1.03
_refine_ls_hydrogen_treatment constr
_refine_ls_matrix_type full
_refine_ls_number_parameters 297
_refine_ls_number_reflns 2938
_refine_ls_number_restraints 0
_refine_ls_restrained_S_all 1.03
_refine_ls_R_factor_all 0.0407
_refine_ls_R_factor_gt 0.036
_refine_ls_shift/su_max_lt 0.001
_refine_ls_shift/su_mean 0.000
_refine_ls_structure_factor_coef Fsqd
_refine_ls_weighting_details 'calc w=1/[\s^2^(Fo^2^)+(0.0531P)^2^+0.3814P] where P=(Fo^2^+2Fc^2^)/3'
_refine_ls_weighting_scheme calc
_refine_ls_wR_factor_gt 0.090
_refine_ls_wR_factor_ref 0.093
_reflns_number_gt 2677
_reflns_number_total 2938
_reflns_threshold_expression I>2\s(I)
_cod_data_source_file tk2346.cif
_cod_data_source_block I
_cod_database_code 2220921
_cod_database_fobs_code 2220921

loop_
_symmetry_equiv_pos_as_xyz
'x, y, z'
'-x+1/2, -y, z+1/2'
'x+1/2, -y+1/2, -z'
'-x, y+1/2, -z+1/2'

loop_
_atom_site_type_symbol
_atom_site_label
_atom_site_fract_x
_atom_site_fract_y
_atom_site_fract_z
_atom_site_U_iso_or_equiv
_atom_site_adp_type
_atom_site_calc_flag
_atom_site_refinement_flags
_atom_site_occupancy
_atom_site_disorder_assembly
_atom_site_disorder_group
C C1 0.6598(2) 1.07289(12) 1.05643(9) 0.0288(4) Uani d . 1 . .
C C2 0.6226(2) 1.08110(12) 0.97653(9) 0.0285(4) Uani d . 1 . .
C C3 0.4489(2) 1.10698(14) 0.96387(10) 0.0339(4) Uani d . 1 . .
H H3A 0.3835 1.0666 0.9931 0.041 Uiso calc R 1 . .
H H3B 0.4314 1.1756 0.9760 0.041 Uiso calc R 1 . .
C C4 0.3986(2) 1.09105(13) 0.89014(10) 0.0335(4) Uani d . 1 . .
H H4A 0.4588 1.1343 0.8607 0.040 Uiso calc R 1 . .
H H4B 0.2882 1.1076 0.8851 0.040 Uiso calc R 1 . .
C C5 0.4252(2) 0.98347(13) 0.86909(9) 0.0281(4) Uani d . 1 . .
H H5 0.3789 0.9444 0.9059 0.034 Uiso calc R 1 . .
C C6 0.3310(2) 0.95241(13) 0.80444(10) 0.0333(4) Uani d . 1 . .
C C7 0.3688(3) 0.84397(14) 0.78946(10) 0.0375(4) Uani d . 1 . .
C C8 0.5381(3) 0.81430(17) 0.79148(13) 0.0480(5) Uani d . 1 . .
H H8A 0.5925 0.8437 0.7532 0.058 Uiso calc R 1 . .
H H8B 0.5456 0.7431 0.7871 0.058 Uiso calc R 1 . .
C C9 0.6192(3) 0.84641(14) 0.85749(10) 0.0379(4) Uani d . 1 . .
H H9A 0.7299 0.8294 0.8551 0.045 Uiso calc R 1 . .
H H9B 0.5736 0.8103 0.8952 0.045 Uiso calc R 1 . .
C C10 0.6034(2) 0.95805(13) 0.87113(9) 0.0289(4) Uani d . 1 . .
C C11 0.6583(2) 0.97663(12) 0.94619(8) 0.0266(3) Uani d . 1 . .
H H11 0.5967 0.9304 0.9737 0.032 Uiso calc R 1 . .
C C12 0.8309(2) 0.94807(15) 0.95867(10) 0.0346(4) Uani d . 1 . .
H H12A 0.8986 0.9948 0.9355 0.041 Uiso calc R 1 . .
H H12B 0.8503 0.8833 0.9394 0.041 Uiso calc R 1 . .
C C13 0.8741(2) 0.94642(14) 1.03528(10) 0.0338(4) Uani d . 1 . .
C C14 0.7714(3) 0.86428(14) 1.06479(10) 0.0372(4) Uani d . 1 . .
C C15 0.6277(3) 0.89190(13) 1.10736(9) 0.0346(4) Uani d . 1 . .
C C16 0.5554(2) 0.99228(14) 1.08868(9) 0.0322(4) Uani d . 1 . .
C C17 0.8335(2) 1.04648(13) 1.06521(9) 0.0317(4) Uani d . 1 . .
C C18 0.6196(2) 1.16872(13) 1.09524(10) 0.0341(4) Uani d . 1 . .
C C19 0.5811(3) 1.23338(17) 1.20486(12) 0.0498(6) Uani d . 1 . .
H H19A 0.4780 1.2564 1.1928 0.075 Uiso calc R 1 . .
H H19B 0.6558 1.2858 1.1989 0.075 Uiso calc R 1 . .
H H19C 0.5811 1.2126 1.2514 0.075 Uiso calc R 1 . .
C C20 0.7279(3) 1.16296(14) 0.94607(10) 0.0392(5) Uani d . 1 . .
H H20A 0.7083 1.2241 0.9692 0.059 Uiso calc R 1 . .
H H20B 0.7043 1.1706 0.8987 0.059 Uiso calc R 1 . .
H H20C 0.8364 1.1450 0.9513 0.059 Uiso calc R 1 . .
C C21 0.1540(3) 0.96145(17) 0.81845(13) 0.0475(5) Uani d . 1 . .
H H21A 0.1281 0.9253 0.8588 0.071 Uiso calc R 1 . .
H H21B 0.0961 0.9349 0.7808 0.071 Uiso calc R 1 . .
H H21C 0.1270 1.0297 0.8245 0.071 Uiso calc R 1 . .
C C22 0.3678(3) 1.01321(16) 0.74011(10) 0.0448(5) Uani d . 1 . .
H H22A 0.3552 1.0822 0.7498 0.067 Uiso calc R 1 . .
H H22B 0.2969 0.9944 0.7044 0.067 Uiso calc R 1 . .
H H22C 0.4741 1.0008 0.7261 0.067 Uiso calc R 1 . .
C C23 0.7051(2) 1.01368(17) 0.81888(10) 0.0409(5) Uani d . 1 . .
H H23A 0.7011 0.9798 0.7761 0.061 Uiso calc R 1 . .
H H23B 0.8119 1.0163 0.8346 0.061 Uiso calc R 1 . .
H H23C 0.6656 1.0796 0.8134 0.061 Uiso calc R 1 . .
C C24 1.0483(3) 0.91813(19) 1.04234(13) 0.0496(6) Uani d . 1 . .
H H24A 1.0757 0.9149 1.0895 0.074 Uiso calc R 1 . .
H H24B 1.1122 0.9669 1.0203 0.074 Uiso calc R 1 . .
H H24C 1.0658 0.8549 1.0216 0.074 Uiso calc R 1 . .
C C25 0.5021(3) 0.81210(15) 1.10693(14) 0.0515(6) Uani d . 1 . .
H H25A 0.4182 0.8306 1.1369 0.077 Uiso calc R 1 . .
H H25B 0.5471 0.7508 1.1218 0.077 Uiso calc R 1 . .
H H25C 0.4616 0.8045 1.0618 0.077 Uiso calc R 1 . .
C C26 0.9386(3) 1.10751(16) 1.09100(11) 0.0429(5) Uani d . 1 . .
H H26A 1.0443 1.0901 1.0915 0.051 Uiso calc R 1 . .
H H26B 0.9069 1.1680 1.1087 0.051 Uiso calc R 1 . .
O O1 0.5918(2) 1.24745(10) 1.07174(8) 0.0472(4) Uani d . 1 . .
O O2 0.6234(2) 1.15134(10) 1.16213(7) 0.0466(4) Uani d . 1 . .
O O3 0.2674(2) 0.78454(11) 0.77637(9) 0.0544(4) Uani d . 1 . .
O O4 0.8037(2) 0.77818(11) 1.05593(10) 0.0617(5) Uani d . 1 . .
O O5 0.6898(2) 0.90860(11) 1.17396(7) 0.0485(4) Uani d . 1 . .
H H1O5 0.7163 0.8558 1.1907 0.058 Uiso calc R 1 . .
O O6 0.41897(17) 1.00801(12) 1.10126(8) 0.0465(4) Uani d . 1 . .

loop_
_atom_site_aniso_label
_atom_site_aniso_U_11
_atom_site_aniso_U_22
_atom_site_aniso_U_33
_atom_site_aniso_U_12
_atom_site_aniso_U_13
_atom_site_aniso_U_23
C1 0.0316(9) 0.0236(7) 0.0311(8) -0.0013(7) -0.0004(7) -0.0008(6)
C2 0.0322(9) 0.0238(7) 0.0295(8) 0.0008(7) -0.0008(7) 0.0006(6)
C3 0.0352(10) 0.0299(8) 0.0365(9) 0.0057(8) -0.0024(8) -0.0049(7)
C4 0.0348(9) 0.0282(8) 0.0375(9) 0.0073(8) -0.0057(8) -0.0025(7)
C5 0.0288(9) 0.0265(8) 0.0291(8) 0.0009(7) 0.0010(7) 0.0010(6)
C6 0.0334(9) 0.0303(8) 0.0362(9) 0.0002(8) -0.0034(8) -0.0013(7)
C7 0.0468(12) 0.0338(9) 0.0319(9) -0.0007(9) -0.0064(9) -0.0024(7)
C8 0.0513(13) 0.0410(11) 0.0516(13) 0.0118(10) -0.0063(11) -0.0160(10)
C9 0.0407(11) 0.0352(9) 0.0378(10) 0.0111(9) -0.0046(9) -0.0064(8)
C10 0.0282(9) 0.0300(8) 0.0285(8) 0.0025(7) 0.0025(7) 0.0004(7)
C11 0.0268(8) 0.0265(8) 0.0265(8) 0.0016(7) 0.0018(7) 0.0012(6)
C12 0.0299(9) 0.0406(10) 0.0331(9) 0.0070(8) 0.0009(8) -0.0012(8)
C13 0.0309(9) 0.0345(9) 0.0360(9) 0.0056(8) -0.0044(8) -0.0009(8)
C14 0.0451(11) 0.0336(9) 0.0329(9) 0.0053(9) -0.0056(9) 0.0001(7)
C15 0.0445(11) 0.0279(8) 0.0313(9) -0.0043(8) -0.0031(8) 0.0014(7)
C16 0.0373(10) 0.0308(9) 0.0284(8) -0.0032(8) 0.0007(8) -0.0023(7)
C17 0.0331(9) 0.0318(8) 0.0302(8) 0.0006(8) -0.0011(8) 0.0027(7)
C18 0.0344(10) 0.0303(8) 0.0376(10) -0.0015(8) -0.0026(8) -0.0041(7)
C19 0.0606(15) 0.0438(11) 0.0450(11) -0.0037(11) 0.0107(11) -0.0153(10)
C20 0.0450(12) 0.0331(9) 0.0396(10) -0.0096(9) -0.0007(9) 0.0069(8)
C21 0.0339(11) 0.0461(11) 0.0624(14) -0.0015(9) -0.0053(10) -0.0104(10)
C22 0.0533(13) 0.0453(11) 0.0358(10) 0.0002(10) -0.0068(10) 0.0038(9)
C23 0.0356(10) 0.0544(12) 0.0328(9) -0.0030(9) 0.0050(8) 0.0065(9)
C24 0.0362(11) 0.0583(13) 0.0543(13) 0.0131(11) -0.0111(10) -0.0098(11)
C25 0.0584(14) 0.0319(10) 0.0642(14) -0.0127(10) -0.0048(12) 0.0048(10)
C26 0.0375(11) 0.0417(11) 0.0496(12) -0.0050(9) -0.0073(9) -0.0005(9)
O1 0.0638(10) 0.0288(6) 0.0490(8) 0.0075(7) -0.0084(8) -0.0050(6)
O2 0.0698(11) 0.0342(7) 0.0359(7) 0.0028(7) 0.0037(8) -0.0064(6)
O3 0.0614(11) 0.0355(8) 0.0664(10) -0.0091(8) -0.0145(9) -0.0019(7)
O4 0.0825(13) 0.0312(7) 0.0716(11) 0.0123(8) 0.0137(10) -0.0002(7)
O5 0.0746(12) 0.0382(7) 0.0327(7) 0.0031(8) -0.0117(7) -0.0005(6)
O6 0.0388(8) 0.0467(8) 0.0539(9) -0.0008(7) 0.0106(7) 0.0049(7)

loop_
_atom_type_symbol
_atom_type_description
_atom_type_scat_dispersion_real
_atom_type_scat_dispersion_imag
_atom_type_scat_source
C C 0.0033 0.0016 'International Tables Vol C Tables 4.2.6.8 and 6.1.1.4'
H H 0.0000 0.0000 'International Tables Vol C Tables 4.2.6.8 and 6.1.1.4'
O O 0.0106 0.0060 'International Tables Vol C Tables 4.2.6.8 and 6.1.1.4'

loop_
_geom_angle_atom_site_label_1
_geom_angle_atom_site_label_2
_geom_angle_atom_site_label_3
_geom_angle_site_symmetry_1
_geom_angle_site_symmetry_3
_geom_angle
_geom_angle_publ_flag
C17 C1 C16 . . 110.07(14) ?
C17 C1 C18 . . 110.75(15) ?
C16 C1 C18 . . 105.22(15) ?
C17 C1 C2 . . 108.47(15) ?
C16 C1 C2 . . 109.79(14) ?
C18 C1 C2 . . 112.51(14) ?
C3 C2 C20 . . 109.24(15) ?
C3 C2 C11 . . 109.27(15) ?
C20 C2 C11 . . 112.77(15) ?
C3 C2 C1 . . 111.30(15) ?
C20 C2 C1 . . 108.39(14) ?
C11 C2 C1 . . 105.86(13) ?
C4 C3 C2 . . 112.98(16) ?
C4 C3 H3A . . 109.0 ?
C2 C3 H3A . . 109.0 ?
C4 C3 H3B . . 109.0 ?
C2 C3 H3B . . 109.0 ?
H3A C3 H3B . . 107.8 ?
C3 C4 C5 . . 110.50(15) ?
C3 C4 H4A . . 109.6 ?
C5 C4 H4A . . 109.6 ?
C3 C4 H4B . . 109.6 ?
C5 C4 H4B . . 109.6 ?
H4A C4 H4B . . 108.1 ?
C4 C5 C10 . . 110.34(15) ?
C4 C5 C6 . . 113.65(15) ?
C10 C5 C6 . . 117.46(15) ?
C4 C5 H5 . . 104.6 ?
C10 C5 H5 . . 104.6 ?
C6 C5 H5 . . 104.6 ?
C7 C6 C21 . . 108.47(17) ?
C7 C6 C22 . . 108.08(17) ?
C21 C6 C22 . . 107.68(18) ?
C7 C6 C5 . . 107.91(15) ?
C21 C6 C5 . . 109.53(17) ?
C22 C6 C5 . . 114.99(16) ?
O3 C7 C8 . . 120.95(19) ?
O3 C7 C6 . . 122.0(2) ?
C8 C7 C6 . . 117.03(18) ?
C7 C8 C9 . . 112.26(18) ?
C7 C8 H8A . . 109.2 ?
C9 C8 H8A . . 109.2 ?
C7 C8 H8B . . 109.2 ?
C9 C8 H8B . . 109.2 ?
H8A C8 H8B . . 107.9 ?
C8 C9 C10 . . 112.73(17) ?
C8 C9 H9A . . 109.0 ?
C10 C9 H9A . . 109.0 ?
C8 C9 H9B . . 109.0 ?
C10 C9 H9B . . 109.0 ?
H9A C9 H9B . . 107.8 ?
C23 C10 C9 . . 108.29(16) ?
C23 C10 C5 . . 114.92(15) ?
C9 C10 C5 . . 107.32(16) ?
C23 C10 C11 . . 112.61(16) ?
C9 C10 C11 . . 107.17(14) ?
C5 C10 C11 . . 106.16(14) ?
C12 C11 C2 . . 110.55(15) ?
C12 C11 C10 . . 113.19(15) ?
C2 C11 C10 . . 116.54(14) ?
C12 C11 H11 . . 105.1 ?
C2 C11 H11 . . 105.1 ?
C10 C11 H11 . . 105.1 ?
C11 C12 C13 . . 112.61(15) ?
C11 C12 H12A . . 109.1 ?
C13 C12 H12A . . 109.1 ?
C11 C12 H12B . . 109.1 ?
C13 C12 H12B . . 109.1 ?
H12A C12 H12B . . 107.8 ?
C17 C13 C14 . . 111.82(16) ?
C17 C13 C24 . . 114.00(17) ?
C14 C13 C24 . . 109.54(17) ?
C17 C13 C12 . . 108.14(15) ?
C14 C13 C12 . . 104.21(16) ?
C24 C13 C12 . . 108.61(17) ?
O4 C14 C13 . . 121.1(2) ?
O4 C14 C15 . . 119.7(2) ?
C13 C14 C15 . . 119.16(16) ?
O5 C15 C25 . . 112.11(17) ?
O5 C15 C14 . . 104.29(17) ?
C25 C15 C14 . . 112.63(17) ?
O5 C15 C16 . . 103.14(14) ?
C25 C15 C16 . . 110.30(17) ?
C14 C15 C16 . . 113.86(16) ?
O6 C16 C15 . . 119.46(18) ?
O6 C16 C1 . . 120.88(18) ?
C15 C16 C1 . . 119.63(17) ?
C26 C17 C13 . . 123.72(19) ?
C26 C17 C1 . . 123.45(18) ?
C13 C17 C1 . . 112.61(16) ?
O1 C18 O2 . . 123.17(17) ?
O1 C18 C1 . . 127.27(18) ?
O2 C18 C1 . . 109.54(15) ?
O2 C19 H19A . . 109.5 ?
O2 C19 H19B . . 109.5 ?
H19A C19 H19B . . 109.5 ?
O2 C19 H19C . . 109.5 ?
H19A C19 H19C . . 109.5 ?
H19B C19 H19C . . 109.5 ?
C2 C20 H20A . . 109.5 ?
C2 C20 H20B . . 109.5 ?
H20A C20 H20B . . 109.5 ?
C2 C20 H20C . . 109.5 ?
H20A C20 H20C . . 109.5 ?
H20B C20 H20C . . 109.5 ?
C6 C21 H21A . . 109.5 ?
C6 C21 H21B . . 109.5 ?
H21A C21 H21B . . 109.5 ?
C6 C21 H21C . . 109.5 ?
H21A C21 H21C . . 109.5 ?
H21B C21 H21C . . 109.5 ?
C6 C22 H22A . . 109.5 ?
C6 C22 H22B . . 109.5 ?
H22A C22 H22B . . 109.5 ?
C6 C22 H22C . . 109.5 ?
H22A C22 H22C . . 109.5 ?
H22B C22 H22C . . 109.5 ?
C10 C23 H23A . . 109.5 ?
C10 C23 H23B . . 109.5 ?
H23A C23 H23B . . 109.5 ?
C10 C23 H23C . . 109.5 ?
H23A C23 H23C . . 109.5 ?
H23B C23 H23C . . 109.5 ?
C13 C24 H24A . . 109.5 ?
C13 C24 H24B . . 109.5 ?
H24A C24 H24B . . 109.5 ?
C13 C24 H24C . . 109.5 ?
H24A C24 H24C . . 109.5 ?
H24B C24 H24C . . 109.5 ?
C15 C25 H25A . . 109.5 ?
C15 C25 H25B . . 109.5 ?
H25A C25 H25B . . 109.5 ?
C15 C25 H25C . . 109.5 ?
H25A C25 H25C . . 109.5 ?
H25B C25 H25C . . 109.5 ?
C17 C26 H26A . . 120.0 ?
C17 C26 H26B . . 120.0 ?
H26A C26 H26B . . 120.0 ?
C18 O2 C19 . . 115.72(16) ?
C15 O5 H1O5 . . 109.5 ?

loop_
_geom_bond_atom_site_label_1
_geom_bond_atom_site_label_2
_geom_bond_site_symmetry_2
_geom_bond_distance
_geom_bond_publ_flag
C1 C17 . 1.529(3) ?
C1 C16 . 1.544(3) ?
C1 C18 . 1.545(2) ?
C1 C2 . 1.610(2) ?
C2 C3 . 1.538(3) ?
C2 C20 . 1.546(3) ?
C2 C11 . 1.566(2) ?
C3 C4 . 1.530(3) ?
C3 H3A . 0.9700 ?
C3 H3B . 0.9700 ?
C4 C5 . 1.531(2) ?
C4 H4A . 0.9700 ?
C4 H4B . 0.9700 ?
C5 C10 . 1.554(2) ?
C5 C6 . 1.563(3) ?
C5 H5 . 0.9800 ?
C6 C7 . 1.532(3) ?
C6 C21 . 1.535(3) ?
C6 C22 . 1.544(3) ?
C7 O3 . 1.207(3) ?
C7 C8 . 1.495(3) ?
C8 C9 . 1.536(3) ?
C8 H8A . 0.9700 ?
C8 H8B . 0.9700 ?
C9 C10 . 1.541(2) ?
C9 H9A . 0.9700 ?
C9 H9B . 0.9700 ?
C10 C23 . 1.541(3) ?
C10 C11 . 1.572(2) ?
C11 C12 . 1.538(3) ?
C11 H11 . 0.9800 ?
C12 C13 . 1.554(3) ?
C12 H12A . 0.9700 ?
C12 H12B . 0.9700 ?
C13 C17 . 1.518(3) ?
C13 C14 . 1.529(3) ?
C13 C24 . 1.536(3) ?
C14 O4 . 1.210(2) ?
C14 C15 . 1.529(3) ?
C15 O5 . 1.433(2) ?
C15 C25 . 1.519(3) ?
C15 C16 . 1.536(3) ?
C16 O6 . 1.205(2) ?
C17 C26 . 1.319(3) ?
C18 O1 . 1.186(2) ?
C18 O2 . 1.340(2) ?
C19 O2 . 1.440(2) ?
C19 H19A . 0.9600 ?
C19 H19B . 0.9600 ?
C19 H19C . 0.9600 ?
C20 H20A . 0.9600 ?
C20 H20B . 0.9600 ?
C20 H20C . 0.9600 ?
C21 H21A . 0.9600 ?
C21 H21B . 0.9600 ?
C21 H21C . 0.9600 ?
C22 H22A . 0.9600 ?
C22 H22B . 0.9600 ?
C22 H22C . 0.9600 ?
C23 H23A . 0.9600 ?
C23 H23B . 0.9600 ?
C23 H23C . 0.9600 ?
C24 H24A . 0.9600 ?
C24 H24B . 0.9600 ?
C24 H24C . 0.9600 ?
C25 H25A . 0.9600 ?
C25 H25B . 0.9600 ?
C25 H25C . 0.9600 ?
C26 H26A . 0.9300 ?
C26 H26B . 0.9300 ?
O5 H1O5 . 0.8200 ?

loop_
_geom_hbond_atom_site_label_D
_geom_hbond_atom_site_label_H
_geom_hbond_atom_site_label_A
_geom_hbond_site_symmetry_A
_geom_hbond_distance_DH
_geom_hbond_distance_HA
_geom_hbond_distance_DA
_geom_hbond_angle_DHA
_geom_hbond_publ_flag
O5 H1O5 O3 3_567 0.82 2.05 2.870(2) 173 y
C23 H23A O5 2_674 0.96 2.68 3.173(2) 112 n

loop_
_geom_torsion_atom_site_label_1
_geom_torsion_atom_site_label_2
_geom_torsion_atom_site_label_3
_geom_torsion_atom_site_label_4
_geom_torsion_site_symmetry_1
_geom_torsion_site_symmetry_2
_geom_torsion_site_symmetry_3
_geom_torsion_site_symmetry_4
_geom_torsion
_geom_torsion_publ_flag
C17 C1 C2 C3 . . . . 179.65(14) ?
C16 C1 C2 C3 . . . . 59.35(19) ?
C18 C1 C2 C3 . . . . -57.47(19) ?
C17 C1 C2 C20 . . . . -60.19(18) ?
C16 C1 C2 C20 . . . . 179.50(15) ?
C18 C1 C2 C20 . . . . 62.69(19) ?
C17 C1 C2 C11 . . . . 61.04(17) ?
C16 C1 C2 C11 . . . . -59.27(18) ?
C18 C1 C2 C11 . . . . -176.09(15) ?
C20 C2 C3 C4 . . . . 74.34(19) ?
C11 C2 C3 C4 . . . . -49.46(19) ?
C1 C2 C3 C4 . . . . -166.01(14) ?
C2 C3 C4 C5 . . . . 58.4(2) ?
C3 C4 C5 C10 . . . . -63.8(2) ?
C3 C4 C5 C6 . . . . 161.82(16) ?
C4 C5 C6 C7 . . . . 179.97(16) ?
C10 C5 C6 C7 . . . . 49.0(2) ?
C4 C5 C6 C21 . . . . -62.1(2) ?
C10 C5 C6 C21 . . . . 166.93(17) ?
C4 C5 C6 C22 . . . . 59.3(2) ?
C10 C5 C6 C22 . . . . -71.7(2) ?
C21 C6 C7 O3 . . . . 15.0(3) ?
C22 C6 C7 O3 . . . . -101.4(2) ?
C5 C6 C7 O3 . . . . 133.6(2) ?
C21 C6 C7 C8 . . . . -165.2(2) ?
C22 C6 C7 C8 . . . . 78.4(2) ?
C5 C6 C7 C8 . . . . -46.6(2) ?
O3 C7 C8 C9 . . . . -128.7(2) ?
C6 C7 C8 C9 . . . . 51.5(3) ?
C7 C8 C9 C10 . . . . -55.0(3) ?
C8 C9 C10 C23 . . . . -70.2(2) ?
C8 C9 C10 C5 . . . . 54.4(2) ?
C8 C9 C10 C11 . . . . 168.11(17) ?
C4 C5 C10 C23 . . . . -65.9(2) ?
C6 C5 C10 C23 . . . . 66.6(2) ?
C4 C5 C10 C9 . . . . 173.62(15) ?
C6 C5 C10 C9 . . . . -53.9(2) ?
C4 C5 C10 C11 . . . . 59.28(18) ?
C6 C5 C10 C11 . . . . -168.29(14) ?
C3 C2 C11 C12 . . . . -179.43(15) ?
C20 C2 C11 C12 . . . . 58.88(19) ?
C1 C2 C11 C12 . . . . -59.47(17) ?
C3 C2 C11 C10 . . . . 49.48(19) ?
C20 C2 C11 C10 . . . . -72.2(2) ?
C1 C2 C11 C10 . . . . 169.43(14) ?
C23 C10 C11 C12 . . . . -57.4(2) ?
C9 C10 C11 C12 . . . . 61.6(2) ?
C5 C10 C11 C12 . . . . 176.01(14) ?
C23 C10 C11 C2 . . . . 72.4(2) ?
C9 C10 C11 C2 . . . . -168.58(16) ?
C5 C10 C11 C2 . . . . -54.13(19) ?
C2 C11 C12 C13 . . . . 58.8(2) ?
C10 C11 C12 C13 . . . . -168.36(15) ?
C11 C12 C13 C17 . . . . -55.3(2) ?
C11 C12 C13 C14 . . . . 63.8(2) ?
C11 C12 C13 C24 . . . . -179.52(17) ?
C17 C13 C14 O4 . . . . -167.3(2) ?
C24 C13 C14 O4 . . . . -40.0(3) ?
C12 C13 C14 O4 . . . . 76.1(2) ?
C17 C13 C14 C15 . . . . 11.4(2) ?
C24 C13 C14 C15 . . . . 138.78(18) ?
C12 C13 C14 C15 . . . . -105.16(19) ?
O4 C14 C15 O5 . . . . 95.3(2) ?
C13 C14 C15 O5 . . . . -83.44(19) ?
O4 C14 C15 C25 . . . . -26.5(3) ?
C13 C14 C15 C25 . . . . 154.76(18) ?
O4 C14 C15 C16 . . . . -153.0(2) ?
C13 C14 C15 C16 . . . . 28.2(2) ?
O5 C15 C16 O6 . . . . -91.8(2) ?
C25 C15 C16 O6 . . . . 28.1(3) ?
C14 C15 C16 O6 . . . . 155.85(18) ?
O5 C15 C16 C1 . . . . 86.0(2) ?
C25 C15 C16 C1 . . . . -154.06(18) ?
C14 C15 C16 C1 . . . . -26.3(2) ?
C17 C1 C16 O6 . . . . 163.11(18) ?
C18 C1 C16 O6 . . . . 43.8(2) ?
C2 C1 C16 O6 . . . . -77.6(2) ?
C17 C1 C16 C15 . . . . -14.7(2) ?
C18 C1 C16 C15 . . . . -134.06(16) ?
C2 C1 C16 C15 . . . . 104.64(18) ?
C14 C13 C17 C26 . . . . 129.3(2) ?
C24 C13 C17 C26 . . . . 4.4(3) ?
C12 C13 C17 C26 . . . . -116.5(2) ?
C14 C13 C17 C1 . . . . -55.9(2) ?
C24 C13 C17 C1 . . . . 179.19(18) ?
C12 C13 C17 C1 . . . . 58.3(2) ?
C16 C1 C17 C26 . . . . -128.2(2) ?
C18 C1 C17 C26 . . . . -12.3(3) ?
C2 C1 C17 C26 . . . . 111.7(2) ?
C16 C1 C17 C13 . . . . 57.01(19) ?
C18 C1 C17 C13 . . . . 172.94(15) ?
C2 C1 C17 C13 . . . . -63.13(18) ?
C17 C1 C18 O1 . . . . 108.2(2) ?
C16 C1 C18 O1 . . . . -132.9(2) ?
C2 C1 C18 O1 . . . . -13.4(3) ?
C17 C1 C18 O2 . . . . -70.5(2) ?
C16 C1 C18 O2 . . . . 48.4(2) ?
C2 C1 C18 O2 . . . . 167.95(16) ?
O1 C18 O2 C19 . . . . 4.0(3) ?
C1 C18 O2 C19 . . . . -177.29(18) ?

loop_
_cod_related_entry_id
_cod_related_entry_database
_cod_related_entry_code
1 ChemSpider 24741474
